data_4310913
loop_
_publ_author_name
'Craig A. Grapperhaus'
'Christopher S. Mullins'
'Pawel M. Kozlowski'
'Mark S. Mashuta'

_publ_contact_author_address ' Department of Chemistry, University of Louisville, Louisville, KY 40292, USA'
_publ_contact_author_email craig.grapperhaus@louisville.edu
_publ_contact_author_fax 502-852-8149
_publ_contact_author_name 'Grapperhaus, Craig A.'
_publ_contact_author_phone 502-852-5932
_publ_section_title
;
 Synthesis and Oxygenation of a Nickel(II) and Zinc(II) Dithiolate: An
 Experimental and Theoretical Comparison
;
_journal_name_full 'Inorganic Chemistry'
_journal_page_first 2859
_journal_page_last 2866
_journal_paper_doi 10.1021/ic035205y
_journal_volume 43
_journal_year 2004
_chemical_formula_moiety 'C12 H26 N2 Ni S2'
_chemical_formula_sum 'C12 H26 N2 Ni S2'
_chemical_formula_weight 321.18
_chemical_name_common '[(bmmp-TASN)Ni]'
_chemical_name_systematic
; 
 [(bmmp-TASN)Ni] 
;
_space_group_IT_number 14
_symmetry_cell_setting monoclinic
_symmetry_space_group_name_Hall '-P 2yn'
_symmetry_space_group_name_H-M 'P 1 21/n 1'
_atom_sites_solution_hydrogens geom
_atom_sites_solution_primary direct
_atom_sites_solution_secondary difmap
_audit_creation_date 'November 25, 2001'
_audit_creation_method SHELXL-97
_audit_update_record
;
  December_21_2001 text and data added by Mark S. Mashuta
  Oct_6_2003 text and data added by Mark S. Mashuta
;
_cell_angle_alpha 90.00
_cell_angle_beta 98.562(10)
_cell_angle_gamma 90.00
_cell_formula_units_Z 4
_cell_length_a 6.1621(10)
_cell_length_b 20.7343(10)
_cell_length_c 12.3340(10)
_cell_measurement_reflns_used 25
_cell_measurement_temperature 293(2)
_cell_measurement_theta_max 18.0
_cell_measurement_theta_min 15.0
_cell_volume 1558.3(3)
_computing_cell_refinement 'Enraf-Nonius Diffractometer Control'
_computing_data_collection 'Enraf-Nonius Diffractometer Control'
_computing_data_reduction 'Bruker SHELXTL'
_computing_molecular_graphics 'SHELXTL 6.12 (Bruker, 2001)'
_computing_publication_material 'SHELXTL 6.12 (Bruker, 2001)'
_computing_structure_refinement 'SHELXL-97 (Sheldrick, 1997)'
_computing_structure_solution 'SHELXS-97 (Sheldrick, 1990)'
_diffrn_ambient_temperature 293(2)
_diffrn_measured_fraction_theta_full 0.996
_diffrn_measured_fraction_theta_max 0.996
_diffrn_measurement_device_type CAD4
_diffrn_measurement_method 'data from \w/2\q_scans'
_diffrn_radiation_detector 'scintillation counter'
_diffrn_radiation_monochromator 'equatorial mounted graphite'
_diffrn_radiation_source 'normal focus Philips Mo tube'
_diffrn_radiation_type MoK\a
_diffrn_radiation_wavelength 0.71073
_diffrn_reflns_av_R_equivalents 0.0526
_diffrn_reflns_av_sigmaI/netI 0.0244
_diffrn_reflns_limit_h_max 7
_diffrn_reflns_limit_h_min -7
_diffrn_reflns_limit_k_max 24
_diffrn_reflns_limit_k_min 0
_diffrn_reflns_limit_l_max 14
_diffrn_reflns_limit_l_min 0
_diffrn_reflns_number 2873
_diffrn_reflns_theta_full 25.01
_diffrn_reflns_theta_max 25.01
_diffrn_reflns_theta_min 2.58
_diffrn_standards_decay_% 'not applied (less than 0.5)'
_diffrn_standards_interval_time 60
_diffrn_standards_number 3
_exptl_absorpt_coefficient_mu 1.496
_exptl_absorpt_correction_T_max 0.775
_exptl_absorpt_correction_T_min 0.667
_exptl_absorpt_correction_type empirical
_exptl_absorpt_process_details psi-scan
_exptl_crystal_colour purple
_exptl_crystal_density_diffrn 1.369
_exptl_crystal_density_meas ?
_exptl_crystal_density_method .
_exptl_crystal_description block
_exptl_crystal_F_000 688
_exptl_crystal_size_max 0.48
_exptl_crystal_size_mid 0.23
_exptl_crystal_size_min 0.17
_refine_diff_density_max 1.146
_refine_diff_density_min -0.662
_refine_diff_density_rms 0.107
_refine_ls_extinction_coef 0.0069(13)
_refine_ls_extinction_expression Fc^*^=kFc[1+0.001xFc^2^\l^3^/sin(2\q)]^-1/4^
_refine_ls_extinction_method SHELXL
_refine_ls_goodness_of_fit_ref 1.088
_refine_ls_hydrogen_treatment mixed
_refine_ls_matrix_type full
_refine_ls_number_parameters 155
_refine_ls_number_reflns 2742
_refine_ls_number_restraints 0
_refine_ls_restrained_S_all 1.088
_refine_ls_R_factor_all 0.0577
_refine_ls_R_factor_gt 0.0487
_refine_ls_shift/su_max 0.000
_refine_ls_shift/su_mean 0.000
_refine_ls_structure_factor_coef Fsqd
_refine_ls_weighting_details 'calc w=1/[\s^2^(Fo^2^)+(0.0797P)^2^+1.1806P] where P=(Fo^2^+2Fc^2^)/3'
_refine_ls_weighting_scheme calc
_refine_ls_wR_factor_gt 0.1222
_refine_ls_wR_factor_ref 0.1294
_reflns_number_gt 2395
_reflns_number_total 2742
_reflns_threshold_expression >2sigma(I)
_cod_data_source_file ic035205ysi20031021_120352_1.cif
_cod_data_source_block 1
_cod_depositor_comments
;
The following automatic conversions were performed:
'_symmetry_cell_setting' value 'Monoclinic' changed to 'monoclinic'
according to '/home/saulius/struct/CIF-dictionaries/cif_core.dic'
dictionary named 'cif_core.dic' version 2.4.1 from 2010-06-29.

Automatic conversion script
Id: cif_fix_enum 1527 2010-12-29 10:47:43Z saulius 
;
_cod_original_sg_symbol_H-M 'P 21/n'
_cod_database_code 4310913

loop_
_symmetry_equiv_pos_as_xyz
'x, y, z'
'-x+1/2, y+1/2, -z+1/2'
'-x, -y, -z'
'x-1/2, -y-1/2, z-1/2'

loop_
_atom_site_label
_atom_site_type_symbol
_atom_site_fract_x
_atom_site_fract_y
_atom_site_fract_z
_atom_site_U_iso_or_equiv
_atom_site_adp_type
_atom_site_occupancy
_atom_site_symmetry_multiplicity
_atom_site_calc_flag
_atom_site_refinement_flags
_atom_site_disorder_assembly
_atom_site_disorder_group
Ni Ni 0.64334(7) 0.223246(19) 0.92195(3) 0.0323(2) Uani 1 1 d . . .
S1 S 0.68408(19) 0.30984(4) 0.83155(8) 0.0484(3) Uani 1 1 d . . .
N1 N 0.5333(5) 0.27368(13) 1.0335(2) 0.0365(7) Uani 1 1 d . . .
C1 C 0.6369(6) 0.37275(17) 0.9318(3) 0.0407(8) Uani 1 1 d . . .
S2 S 0.7031(2) 0.15844(5) 0.79238(9) 0.0623(4) Uani 1 1 d . . .
N2 N 0.6548(5) 0.14925(14) 1.0202(2) 0.0363(6) Uani 1 1 d . . .
C2 C 0.6261(6) 0.33957(17) 1.0422(3) 0.0441(9) Uani 1 1 d . . .
H2A H 0.7732 0.3376 1.0830 0.053 Uiso 1 1 calc R . .
H2B H 0.5382 0.3660 1.0839 0.053 Uiso 1 1 calc R . .
C3 C 0.5852(7) 0.23851(19) 1.1384(3) 0.0476(9) Uani 1 1 d . . .
H3A H 0.4935 0.2539 1.1904 0.057 Uiso 1 1 calc R . .
H3B H 0.7376 0.2452 1.1694 0.057 Uiso 1 1 calc R . .
C4 C 0.5425(7) 0.16717(18) 1.1149(3) 0.0441(9) Uani 1 1 d . . .
H4A H 0.5996 0.1416 1.1786 0.053 Uiso 1 1 calc R . .
H4B H 0.3861 0.1593 1.0973 0.053 Uiso 1 1 calc R . .
C5 C 0.5470(7) 0.09357(17) 0.9594(3) 0.0443(9) Uani 1 1 d . . .
H5A H 0.3896 0.1006 0.9481 0.053 Uiso 1 1 calc R . .
H5B H 0.5761 0.0552 1.0043 0.053 Uiso 1 1 calc R . .
C6 C 0.6209(7) 0.08100(17) 0.8474(3) 0.0463(9) Uani 1 1 d . . .
C7 C 0.4369(7) 0.4130(2) 0.8876(4) 0.0579(11) Uani 1 1 d . . .
H7A H 0.4139 0.4453 0.9405 0.087 Uiso 1 1 calc R . .
H7B H 0.3102 0.3857 0.8739 0.087 Uiso 1 1 calc R . .
H7C H 0.4605 0.4335 0.8205 0.087 Uiso 1 1 calc R . .
C8 C 0.8337(7) 0.41860(19) 0.9476(4) 0.0585(11) Uani 1 1 d . . .
H8A H 0.8108 0.4514 0.9996 0.088 Uiso 1 1 calc R . .
H8B H 0.8494 0.4383 0.8788 0.088 Uiso 1 1 calc R . .
H8C H 0.9644 0.3948 0.9744 0.088 Uiso 1 1 calc R . .
C9 C 0.2883(7) 0.2771(2) 1.0019(4) 0.0539(10) Uani 1 1 d . . .
H9A H 0.2264 0.3019 1.0554 0.081 Uiso 1 1 calc R . .
H9B H 0.2281 0.2344 0.9986 0.081 Uiso 1 1 calc R . .
H9C H 0.2539 0.2973 0.9313 0.081 Uiso 1 1 calc R . .
C10 C 0.8883(6) 0.1344(2) 1.0611(3) 0.0544(10) Uani 1 1 d . . .
H10A H 0.8965 0.0980 1.1097 0.082 Uiso 1 1 calc R . .
H10B H 0.9563 0.1711 1.0998 0.082 Uiso 1 1 calc R . .
H10C H 0.9632 0.1245 1.0002 0.082 Uiso 1 1 calc R . .
C11 C 0.4222(9) 0.0544(2) 0.7713(4) 0.0733(14) Uani 1 1 d . . .
H11A H 0.3783 0.0141 0.7996 0.110 Uiso 1 1 calc R . .
H11B H 0.4605 0.0478 0.6994 0.110 Uiso 1 1 calc R . .
H11C H 0.3031 0.0846 0.7670 0.110 Uiso 1 1 calc R . .
C12 C 0.8059(8) 0.0322(2) 0.8526(4) 0.0682(13) Uani 1 1 d . . .
H12A H 0.7608 -0.0077 0.8817 0.102 Uiso 1 1 calc R . .
H12B H 0.9330 0.0483 0.8991 0.102 Uiso 1 1 calc R . .
H12C H 0.8408 0.0251 0.7802 0.102 Uiso 1 1 calc R . .

loop_
_atom_site_aniso_label
_atom_site_aniso_U_11
_atom_site_aniso_U_22
_atom_site_aniso_U_33
_atom_site_aniso_U_23
_atom_site_aniso_U_13
_atom_site_aniso_U_12
Ni 0.0446(3) 0.0246(3) 0.0315(3) 0.00059(16) 0.01787(19) -0.00011(17)
S1 0.0799(7) 0.0305(5) 0.0411(5) 0.0055(4) 0.0302(5) 0.0064(4)
N1 0.0442(16) 0.0315(16) 0.0366(16) 0.0003(12) 0.0146(13) 0.0011(12)
C1 0.050(2) 0.0276(17) 0.047(2) -0.0027(15) 0.0161(16) 0.0030(15)
S2 0.1160(10) 0.0326(5) 0.0494(6) -0.0049(4) 0.0481(6) -0.0093(5)
N2 0.0448(16) 0.0310(15) 0.0361(15) 0.0026(12) 0.0154(12) -0.0004(12)
C2 0.057(2) 0.0310(18) 0.047(2) -0.0059(16) 0.0184(17) 0.0023(16)
C3 0.069(3) 0.043(2) 0.0345(19) 0.0017(16) 0.0215(17) 0.0031(19)
C4 0.062(2) 0.0358(19) 0.0391(19) 0.0061(15) 0.0225(17) 0.0032(17)
C5 0.058(2) 0.0308(18) 0.047(2) 0.0004(16) 0.0180(17) -0.0085(16)
C6 0.072(3) 0.0281(18) 0.042(2) -0.0030(15) 0.0192(18) -0.0024(17)
C7 0.063(3) 0.041(2) 0.070(3) 0.003(2) 0.015(2) 0.0149(19)
C8 0.068(3) 0.035(2) 0.074(3) 0.004(2) 0.016(2) -0.0064(19)
C9 0.047(2) 0.056(3) 0.063(3) -0.001(2) 0.0208(19) 0.0009(18)
C10 0.054(2) 0.054(3) 0.056(2) -0.001(2) 0.0091(19) 0.0051(19)
C11 0.101(4) 0.059(3) 0.058(3) -0.007(2) 0.003(3) -0.011(3)
C12 0.092(3) 0.042(2) 0.076(3) -0.007(2) 0.033(3) 0.011(2)

loop_
_atom_type_symbol
_atom_type_description
_atom_type_scat_dispersion_real
_atom_type_scat_dispersion_imag
_atom_type_scat_source
C C 0.0033 0.0016 'International Tables Vol C Tables 4.2.6.8 and 6.1.1.4'
H H 0.0000 0.0000 'International Tables Vol C Tables 4.2.6.8 and 6.1.1.4'
N N 0.0061 0.0033 'International Tables Vol C Tables 4.2.6.8 and 6.1.1.4'
S S 0.1246 0.1234 'International Tables Vol C Tables 4.2.6.8 and 6.1.1.4'
Ni Ni 0.3393 1.1124 'International Tables Vol C Tables 4.2.6.8 and 6.1.1.4'

loop_
_geom_angle_atom_site_label_1
_geom_angle_atom_site_label_2
_geom_angle_atom_site_label_3
_geom_angle
_geom_angle_site_symmetry_1
_geom_angle_site_symmetry_3
_geom_angle_publ_flag
N1 Ni N2 88.11(12) . . no
N1 Ni S1 89.87(9) . . no
N2 Ni S1 169.79(9) . . no
N1 Ni S2 168.75(10) . . no
N2 Ni S2 88.63(9) . . no
S1 Ni S2 95.16(4) . . no
C1 S1 Ni 101.57(12) . . no
C3 N1 C2 111.2(3) . . no
C3 N1 C9 109.2(3) . . no
C2 N1 C9 109.7(3) . . no
C3 N1 Ni 107.7(2) . . no
C2 N1 Ni 112.3(2) . . no
C9 N1 Ni 106.6(2) . . no
C7 C1 C8 106.8(3) . . no
C7 C1 C2 115.1(3) . . no
C8 C1 C2 107.6(3) . . no
C7 C1 S1 110.3(3) . . no
C8 C1 S1 108.9(3) . . no
C2 C1 S1 108.0(2) . . no
C6 S2 Ni 100.54(12) . . no
C5 N2 C10 110.5(3) . . no
C5 N2 C4 111.5(3) . . no
C10 N2 C4 109.0(3) . . no
C5 N2 Ni 109.1(2) . . no
C10 N2 Ni 108.5(2) . . no
C4 N2 Ni 108.2(2) . . no
N1 C2 C1 114.7(3) . . no
N1 C2 H2A 108.6 . . no
C1 C2 H2A 108.6 . . no
N1 C2 H2B 108.6 . . no
C1 C2 H2B 108.6 . . no
H2A C2 H2B 107.6 . . no
N1 C3 C4 107.7(3) . . no
N1 C3 H3A 110.2 . . no
C4 C3 H3A 110.2 . . no
N1 C3 H3B 110.2 . . no
C4 C3 H3B 110.2 . . no
H3A C3 H3B 108.5 . . no
N2 C4 C3 107.7(3) . . no
N2 C4 H4A 110.2 . . no
C3 C4 H4A 110.2 . . no
N2 C4 H4B 110.2 . . no
C3 C4 H4B 110.2 . . no
H4A C4 H4B 108.5 . . no
N2 C5 C6 114.6(3) . . no
N2 C5 H5A 108.6 . . no
C6 C5 H5A 108.6 . . no
N2 C5 H5B 108.6 . . no
C6 C5 H5B 108.6 . . no
H5A C5 H5B 107.6 . . no
C12 C6 C11 108.2(4) . . no
C12 C6 C5 113.3(3) . . no
C11 C6 C5 107.2(4) . . no
C12 C6 S2 110.5(3) . . no
C11 C6 S2 109.1(3) . . no
C5 C6 S2 108.5(2) . . no
C1 C7 H7A 109.5 . . no
C1 C7 H7B 109.5 . . no
H7A C7 H7B 109.5 . . no
C1 C7 H7C 109.5 . . no
H7A C7 H7C 109.5 . . no
H7B C7 H7C 109.5 . . no
C1 C8 H8A 109.5 . . no
C1 C8 H8B 109.5 . . no
H8A C8 H8B 109.5 . . no
C1 C8 H8C 109.5 . . no
H8A C8 H8C 109.5 . . no
H8B C8 H8C 109.5 . . no
N1 C9 H9A 109.5 . . no
N1 C9 H9B 109.5 . . no
H9A C9 H9B 109.5 . . no
N1 C9 H9C 109.5 . . no
H9A C9 H9C 109.5 . . no
H9B C9 H9C 109.5 . . no
N2 C10 H10A 109.5 . . no
N2 C10 H10B 109.5 . . no
H10A C10 H10B 109.5 . . no
N2 C10 H10C 109.5 . . no
H10A C10 H10C 109.5 . . no
H10B C10 H10C 109.5 . . no
C6 C11 H11A 109.5 . . no
C6 C11 H11B 109.5 . . no
H11A C11 H11B 109.5 . . no
C6 C11 H11C 109.5 . . no
H11A C11 H11C 109.5 . . no
H11B C11 H11C 109.5 . . no
C6 C12 H12A 109.5 . . no
C6 C12 H12B 109.5 . . no
H12A C12 H12B 109.5 . . no
C6 C12 H12C 109.5 . . no
H12A C12 H12C 109.5 . . no
H12B C12 H12C 109.5 . . no

loop_
_geom_bond_atom_site_label_1
_geom_bond_atom_site_label_2
_geom_bond_distance
_geom_bond_site_symmetry_2
_geom_bond_publ_flag
Ni N1 1.930(3) . no
Ni N2 1.950(3) . no
Ni S1 2.1479(10) . no
Ni S2 2.1612(10) . no
S1 C1 1.849(4) . no
N1 C3 1.478(4) . no
N1 C2 1.479(4) . no
N1 C9 1.504(5) . no
C1 C7 1.521(5) . no
C1 C8 1.530(5) . no
C1 C2 1.536(5) . no
S2 C6 1.843(4) . no
N2 C5 1.479(4) . no
N2 C10 1.485(5) . no
N2 C4 1.490(4) . no
C2 H2A 0.9700 . no
C2 H2B 0.9700 . no
C3 C4 1.523(5) . no
C3 H3A 0.9700 . no
C3 H3B 0.9700 . no
C4 H4A 0.9700 . no
C4 H4B 0.9700 . no
C5 C6 1.540(5) . no
C5 H5A 0.9700 . no
C5 H5B 0.9700 . no
C6 C12 1.519(6) . no
C6 C11 1.531(6) . no
C7 H7A 0.9600 . no
C7 H7B 0.9600 . no
C7 H7C 0.9600 . no
C8 H8A 0.9600 . no
C8 H8B 0.9600 . no
C8 H8C 0.9600 . no
C9 H9A 0.9600 . no
C9 H9B 0.9600 . no
C9 H9C 0.9600 . no
C10 H10A 0.9600 . no
C10 H10B 0.9600 . no
C10 H10C 0.9600 . no
C11 H11A 0.9600 . no
C11 H11B 0.9600 . no
C11 H11C 0.9600 . no
C12 H12A 0.9600 . no
C12 H12B 0.9600 . no
C12 H12C 0.9600 . no
